data_7708518
loop_
_publ_author_name
'Li, Yi-Lin'
'Hu, Chun-Li'
'Chen, Jin'
'Mao, Jiang-Gao'

_publ_section_title
;
 Two Bismuth Iodate Sulfates with Enhanced Optical Anisotropy
;
_journal_name_full 'Dalton Transactions'
_journal_paper_doi 10.1039/D1DT02514G
_journal_year 2021
_chemical_formula_sum 'Bi Cd I O11 S2'
_chemical_formula_weight 688.40
_space_group_crystal_system monoclinic
_space_group_IT_number 14
_space_group_name_Hall '-P 2ybc'
_space_group_name_H-M_alt 'P 1 21/c 1'
_audit_creation_method SHELXL-2014/7
_audit_update_record
;
2021-07-26 deposited with the CCDC.	2021-10-05 downloaded from the CCDC.
;
_cell_angle_alpha 90
_cell_angle_beta 103.226(15)
_cell_angle_gamma 90
_cell_formula_units_Z 4
_cell_length_a 12.777(2)
_cell_length_b 6.8491(9)
_cell_length_c 9.9835(14)
_cell_measurement_reflns_used 2425
_cell_measurement_temperature 293(2)
_cell_measurement_theta_max 30.0760
_cell_measurement_theta_min 3.6020
_cell_volume 850.5(2)
_computing_structure_refinement 'SHELXL-2014/7 (Sheldrick, 2014)'
_diffrn_ambient_temperature 293(2)
_diffrn_detector_area_resol_mean 10.3468
_diffrn_measured_fraction_theta_full 0.997
_diffrn_measured_fraction_theta_max 0.998
_diffrn_measurement_device_type 'SuperNova, Dual, Cu at home/near, Atlas'
_diffrn_radiation_type MoK\a
_diffrn_radiation_wavelength 0.71073
_diffrn_reflns_av_R_equivalents 0.0555
_diffrn_reflns_av_unetI/netI 0.0529
_diffrn_reflns_Laue_measured_fraction_full 0.997
_diffrn_reflns_Laue_measured_fraction_max 0.998
_diffrn_reflns_limit_h_max 15
_diffrn_reflns_limit_h_min -12
_diffrn_reflns_limit_k_max 8
_diffrn_reflns_limit_k_min -8
_diffrn_reflns_limit_l_max 11
_diffrn_reflns_limit_l_min -12
_diffrn_reflns_number 6764
_diffrn_reflns_point_group_measured_fraction_full 0.997
_diffrn_reflns_point_group_measured_fraction_max 0.998
_diffrn_reflns_theta_full 25.242
_diffrn_reflns_theta_max 26.361
_diffrn_reflns_theta_min 3.276
_diffrn_source 'micro-focus sealed X-ray tube'
_exptl_absorpt_coefficient_mu 27.341
_exptl_absorpt_correction_T_max 1.00000
_exptl_absorpt_correction_T_min 0.42373
_exptl_absorpt_correction_type multi-scan
_exptl_absorpt_process_details
;
CrysAlisPro 1.171.39.46c (Rigaku Oxford Diffraction, 2018)
Empirical absorption correction using spherical harmonics,
 implemented in SCALE3 ABSPACK scaling algorithm.
;
_exptl_crystal_colour Colourless
_exptl_crystal_density_diffrn 5.376
_exptl_crystal_description Plate
_exptl_crystal_F_000 1216
_exptl_crystal_size_max 0.05
_exptl_crystal_size_mid 0.03
_exptl_crystal_size_min 0.02
_refine_diff_density_max 1.426
_refine_diff_density_min -1.794
_refine_diff_density_rms 0.320
_refine_ls_extinction_method none
_refine_ls_goodness_of_fit_ref 1.018
_refine_ls_hydrogen_treatment undef
_refine_ls_matrix_type full
_refine_ls_number_parameters 145
_refine_ls_number_reflns 1736
_refine_ls_number_restraints 6
_refine_ls_restrained_S_all 1.017
_refine_ls_R_factor_all 0.0380
_refine_ls_R_factor_gt 0.0299
_refine_ls_shift/su_max 0.000
_refine_ls_shift/su_mean 0.000
_refine_ls_structure_factor_coef Fsqd
_refine_ls_weighting_details 'w=1/[\s^2^(Fo^2^)+(0.0119P)^2^] where P=(Fo^2^+2Fc^2^)/3'
_refine_ls_weighting_scheme calc
_refine_ls_wR_factor_gt 0.0500
_refine_ls_wR_factor_ref 0.0534
_reflns_Friedel_coverage 0.000
_reflns_number_gt 1499
_reflns_number_total 1736
_reflns_threshold_expression 'I > 2\s(I)'
_cod_data_source_file d1dt02514g2.cif
_cod_data_source_block 2_CCDC1
_cod_original_sg_symbol_H-M 'P 21/c'
_cod_database_code 7708518
_shelx_shelxl_version_number 2014/7
_shelx_space_group_comment
;
The symmetry employed for this shelxl refinement is uniquely defined
by the following loop, which should always be used as a source of
symmetry information in preference to the above space-group names.
They are only intended as comments.
;

loop_
_space_group_symop_operation_xyz
'x, y, z'
'-x, y+1/2, -z+1/2'
'-x, -y, -z'
'x, -y-1/2, z-1/2'

loop_
_atom_site_label
_atom_site_type_symbol
_atom_site_fract_x
_atom_site_fract_y
_atom_site_fract_z
_atom_site_U_iso_or_equiv
_atom_site_adp_type
_atom_site_occupancy
_atom_site_site_symmetry_order
_atom_site_calc_flag
_atom_site_refinement_flags_posn
_atom_site_refinement_flags_adp
_atom_site_refinement_flags_occupancy
_atom_site_disorder_assembly
_atom_site_disorder_group
Cd1 Cd 0.93845(5) 0.79152(8) 0.39007(6) 0.01157(16) Uani 1 1 d . . . . .
Bi1 Bi 0.68823(3) 0.23363(4) 0.50179(3) 0.01250(11) Uani 1 1 d . . . . .
I1 I 0.47451(5) 0.16369(7) 0.22107(5) 0.00868(14) Uani 1 1 d . . . . .
S1 S 0.88481(18) 0.2869(3) 0.31530(19) 0.0093(4) Uani 1 1 d . . . . .
S2 S 0.75367(18) 0.7338(3) 0.07342(19) 0.0094(4) Uani 1 1 d . . . . .
O1 O 0.5720(5) 0.0387(7) 0.3613(5) 0.0124(13) Uani 1 1 d . . . . .
O2 O 0.5477(5) 0.1807(8) 0.0907(5) 0.0167(14) Uani 1 1 d . . . . .
O3 O 0.4328(5) -0.1099(7) 0.1732(5) 0.0098(12) Uani 1 1 d . U . . .
O4 O 0.9551(5) 0.1345(7) 0.3957(5) 0.0128(13) Uani 1 1 d . . . . .
O5 O 0.7707(5) 0.2340(8) 0.3020(6) 0.0180(14) Uani 1 1 d . . . . .
O6 O 0.9020(5) 0.2967(8) 0.1746(5) 0.0170(14) Uani 1 1 d . . . . .
O7 O 0.9082(6) 0.4705(8) 0.3892(6) 0.0262(17) Uani 1 1 d . . . . .
O8 O 0.8424(5) 0.8172(8) 0.1758(6) 0.0209(15) Uani 1 1 d . . . . .
O9 O 0.7946(5) 0.6219(8) -0.0295(5) 0.0166(14) Uani 1 1 d . . . . .
O10 O 0.6876(5) 0.5953(8) 0.1321(5) 0.0193(14) Uani 1 1 d . . . . .
O11 O 0.6855(5) 0.8936(8) 0.0037(6) 0.0217(16) Uani 1 1 d . . . . .

loop_
_atom_site_aniso_label
_atom_site_aniso_U_11
_atom_site_aniso_U_22
_atom_site_aniso_U_33
_atom_site_aniso_U_23
_atom_site_aniso_U_13
_atom_site_aniso_U_12
Cd1 0.0099(4) 0.0134(3) 0.0115(3) -0.0019(2) 0.0025(3) -0.0009(3)
Bi1 0.0094(2) 0.01481(18) 0.01325(17) -0.00092(12) 0.00252(14) -0.00114(13)
I1 0.0083(3) 0.0084(3) 0.0098(3) 0.00080(19) 0.0030(2) 0.0014(2)
S1 0.0072(13) 0.0110(9) 0.0101(10) 0.0008(8) 0.0024(9) 0.0023(8)
S2 0.0075(13) 0.0123(10) 0.0085(9) 0.0006(7) 0.0019(9) 0.0006(8)
O1 0.006(3) 0.015(3) 0.014(3) 0.001(2) -0.003(3) -0.001(2)
O2 0.029(4) 0.016(3) 0.008(3) 0.002(2) 0.009(3) -0.004(3)
O3 0.009(2) 0.006(2) 0.012(2) -0.0029(18) -0.0012(19) -0.0018(19)
O4 0.014(4) 0.009(3) 0.015(3) 0.001(2) 0.000(3) 0.002(2)
O5 0.013(4) 0.023(3) 0.018(3) 0.006(2) 0.002(3) 0.002(3)
O6 0.009(4) 0.032(3) 0.011(3) 0.003(2) 0.004(3) 0.000(3)
O7 0.037(5) 0.008(3) 0.028(3) -0.003(2) -0.006(3) 0.001(3)
O8 0.021(4) 0.020(3) 0.020(3) -0.003(2) -0.001(3) -0.004(3)
O9 0.019(4) 0.017(3) 0.018(3) -0.007(2) 0.012(3) -0.007(3)
O10 0.018(4) 0.025(3) 0.020(3) 0.002(3) 0.016(3) 0.000(3)
O11 0.027(5) 0.008(3) 0.025(3) 0.005(2) -0.003(3) 0.008(3)

loop_
_atom_type_symbol
_atom_type_description
_atom_type_scat_dispersion_real
_atom_type_scat_dispersion_imag
_atom_type_scat_source
O O 0.0106 0.0060 'International Tables Vol C Tables 4.2.6.8 and 6.1.1.4'
S S 0.1246 0.1234 'International Tables Vol C Tables 4.2.6.8 and 6.1.1.4'
Cd Cd -0.8075 1.2024 'International Tables Vol C Tables 4.2.6.8 and 6.1.1.4'
I I -0.4742 1.8119 'International Tables Vol C Tables 4.2.6.8 and 6.1.1.4'
Bi Bi -4.1077 10.2566 'International Tables Vol C Tables 4.2.6.8 and 6.1.1.4'

loop_
_geom_angle_atom_site_label_1
_geom_angle_atom_site_label_2
_geom_angle_atom_site_label_3
_geom_angle
_geom_angle_site_symmetry_1
_geom_angle_site_symmetry_3
_geom_angle_publ_flag
O8 Cd1 O7 91.0(2) . . ?
O8 Cd1 O9 90.4(2) . 4_576 ?
O7 Cd1 O9 96.1(2) . 4_576 ?
O8 Cd1 O6 93.4(2) . 2_755 ?
O7 Cd1 O6 100.4(2) . 2_755 ?
O9 Cd1 O6 163.0(2) 4_576 2_755 ?
O8 Cd1 O4 162.51(19) . 3_766 ?
O7 Cd1 O4 106.49(19) . 3_766 ?
O9 Cd1 O4 88.1(2) 4_576 3_766 ?
O6 Cd1 O4 83.3(2) 2_755 3_766 ?
O8 Cd1 O4 88.32(19) . 1_565 ?
O7 Cd1 O4 174.8(2) . 1_565 ?
O9 Cd1 O4 78.8(2) 4_576 1_565 ?
O6 Cd1 O4 84.8(2) 2_755 1_565 ?
O4 Cd1 O4 74.29(19) 3_766 1_565 ?
O1 Bi1 O2 85.9(2) . 4_566 ?
O1 Bi1 O3 64.52(18) . 2_655 ?
O2 Bi1 O3 73.8(2) 4_566 2_655 ?
O1 Bi1 O5 80.7(2) . . ?
O2 Bi1 O5 147.81(19) 4_566 . ?
O3 Bi1 O5 74.0(2) 2_655 . ?
O1 Bi1 O11 126.38(18) . 4_576 ?
O2 Bi1 O11 73.9(2) 4_566 4_576 ?
O3 Bi1 O11 62.26(17) 2_655 4_576 ?
O5 Bi1 O11 90.80(18) . 4_576 ?
O1 Bi1 O10 73.71(18) . 4_566 ?
O2 Bi1 O10 86.26(19) 4_566 4_566 ?
O3 Bi1 O10 134.45(19) 2_655 4_566 ?
O5 Bi1 O10 117.21(18) . 4_566 ?
O11 Bi1 O10 149.35(17) 4_576 4_566 ?
O2 I1 O1 102.0(3) . . ?
O2 I1 O3 92.5(2) . . ?
O1 I1 O3 80.9(2) . . ?
O2 I1 O3 89.4(2) . 2_655 ?
O1 I1 O3 75.9(2) . 2_655 ?
O3 I1 O3 156.60(14) . 2_655 ?
O7 S1 O6 112.7(4) . . ?
O7 S1 O5 110.0(4) . . ?
O6 S1 O5 106.6(3) . . ?
O7 S1 O4 107.7(3) . . ?
O6 S1 O4 110.1(3) . . ?
O5 S1 O4 109.8(3) . . ?
O8 S2 O9 110.5(4) . . ?
O8 S2 O11 108.7(3) . . ?
O9 S2 O11 108.9(3) . . ?
O8 S2 O10 113.4(3) . . ?
O9 S2 O10 105.6(3) . . ?
O11 S2 O10 109.6(4) . . ?
I1 O1 Bi1 115.6(2) . . ?
I1 O2 Bi1 155.2(3) . 4_565 ?
I1 O3 I1 119.5(3) . 2_645 ?
I1 O3 Bi1 135.9(2) . 2_645 ?
I1 O3 Bi1 103.98(19) 2_645 2_645 ?
S1 O4 Cd1 120.0(3) . 3_766 ?
S1 O4 Cd1 130.3(3) . 1_545 ?
Cd1 O4 Cd1 105.71(19) 3_766 1_545 ?
S1 O5 Bi1 121.6(3) . . ?
S1 O6 Cd1 127.5(4) . 2_745 ?
S1 O7 Cd1 150.4(4) . . ?
S2 O8 Cd1 144.6(4) . . ?
S2 O9 Cd1 124.3(3) . 4_575 ?
S2 O10 Bi1 106.9(3) . 4_565 ?
S2 O11 Bi1 137.7(4) . 4_575 ?

loop_
_geom_bond_atom_site_label_1
_geom_bond_atom_site_label_2
_geom_bond_distance
_geom_bond_site_symmetry_2
_geom_bond_publ_flag
Cd1 O8 2.217(6) . ?
Cd1 O7 2.232(5) . ?
Cd1 O9 2.247(6) 4_576 ?
Cd1 O6 2.275(6) 2_755 ?
Cd1 O4 2.313(5) 3_766 ?
Cd1 O4 2.358(5) 1_565 ?
Bi1 O1 2.236(5) . ?
Bi1 O2 2.255(6) 4_566 ?
Bi1 O3 2.314(5) 2_655 ?
Bi1 O5 2.460(6) . ?
Bi1 O11 2.554(5) 4_576 ?
Bi1 O10 2.603(6) 4_566 ?
I1 O2 1.771(6) . ?
I1 O1 1.856(5) . ?
I1 O3 1.976(5) . ?
I1 O3 2.085(5) 2_655 ?
S1 O7 1.454(6) . ?
S1 O6 1.472(6) . ?
S1 O5 1.478(7) . ?
S1 O4 1.486(5) . ?
S2 O8 1.458(6) . ?
S2 O9 1.470(6) . ?
S2 O11 1.471(6) . ?
S2 O10 1.477(6) . ?
O2 Bi1 2.255(6) 4_565 ?
O3 I1 2.085(5) 2_645 ?
O3 Bi1 2.315(5) 2_645 ?
O4 Cd1 2.313(5) 3_766 ?
O4 Cd1 2.358(5) 1_545 ?
O6 Cd1 2.275(6) 2_745 ?
O9 Cd1 2.247(6) 4_575 ?
O10 Bi1 2.603(6) 4_565 ?
O11 Bi1 2.554(5) 4_575 ?
